data_7030166
loop_
_publ_author_name
'Baum, Amanda E.'
'Park, Heaweon'
'Wang, Denan'
'Lindeman, Sergey V.'
'Fiedler, Adam T.'

_publ_section_title
;
 Structural, spectroscopic, and electrochemical properties of nonheme
 Fe(II)-hydroquinonate complexes: synthetic models of hydroquinone
 dioxygenases.
;
_journal_issue 39
_journal_name_full 'Dalton transactions (Cambridge, England : 2003)'
_journal_page_first 12244
_journal_page_last 12253
_journal_paper_doi 10.1039/c2dt31504a
_journal_volume 41
_journal_year 2012
_chemical_formula_moiety 'C53 H41 B Fe N6 O2'
_chemical_formula_sum 'C53 H41 B Fe N6 O2'
_chemical_formula_weight 860.58
_chemical_name_systematic
;
?
;
_space_group_crystal_system monoclinic
_space_group_IT_number 14
_space_group_name_Hall '-P 2yn'
_space_group_name_H-M_alt 'P 1 21/n 1'
_symmetry_space_group_name_Hall '-P 2yn'
_symmetry_space_group_name_H-M 'P 1 21/n 1'
_atom_sites_solution_hydrogens geom
_atom_sites_solution_primary direct
_atom_sites_solution_secondary difmap
_audit_creation_date 2012-06-05
_audit_creation_method
;
Olex2 1.1
(compiled 2011.11.01 svn.r2039, GUI svn.r3906)
;
_cell_angle_alpha 90.00
_cell_angle_beta 90.6340(15)
_cell_angle_gamma 90.00
_cell_formula_units_Z 4
_cell_length_a 10.41289(18)
_cell_length_b 30.8300(5)
_cell_length_c 13.1758(2)
_cell_measurement_reflns_used 21135
_cell_measurement_temperature 100.5
_cell_measurement_theta_max 29.5838
_cell_measurement_theta_min 3.2819
_cell_volume 4229.56(12)
_computing_cell_refinement
;
CrysAlisPro, Agilent Technologies,
Version 1.171.34.46 (release 25-11-2010 CrysAlis171 .NET)
(compiled Nov 25 2010,17:55:46)
;
_computing_data_collection
;
CrysAlisPro, Agilent Technologies,
Version 1.171.34.46 (release 25-11-2010 CrysAlis171 .NET)
(compiled Nov 25 2010,17:55:46)
;
_computing_data_reduction
;
CrysAlisPro, Agilent Technologies,
Version 1.171.34.46 (release 25-11-2010 CrysAlis171 .NET)
(compiled Nov 25 2010,17:55:46)
;
_computing_molecular_graphics
;
O. V. Dolomanov, L. J. Bourhis, R. J. Gildea, J. A. K. Howard and H. Puschmann,
OLEX2: a complete structure solution, refinement and analysis program.
J. Appl. Cryst. (2009). 42, 339-341.
;
_computing_publication_material
;
O. V. Dolomanov, L. J. Bourhis, R. J. Gildea, J. A. K. Howard and H. Puschmann,
OLEX2: a complete structure solution, refinement and analysis program.
J. Appl. Cryst. (2009). 42, 339-341.
;
_computing_structure_refinement
;
olex2.refine (L.J. Bourhis, O.V. Dolomanov, R.J. Gildea, J.A.K. Howard,
H. Puschmann, in preparation, 2011)
;
_computing_structure_solution 'SHELXS-97 (Sheldrick, 2008)'
_diffrn_ambient_temperature 100.5
_diffrn_detector_area_resol_mean 10.3756
_diffrn_measured_fraction_theta_full 0.983
_diffrn_measured_fraction_theta_max 0.915
_diffrn_measurement_details
;
1 omega -32.00 38.00 0.5000 30.0000
omega____ theta____ kappa____ phi______ frames
- 11.6697 -77.0000 -60.0000 140

2 omega -15.00 87.00 0.5000 30.0000
omega____ theta____ kappa____ phi______ frames
- 11.6697 37.0000 120.0000 204

3 omega 4.00 32.00 0.5000 30.0000
omega____ theta____ kappa____ phi______ frames
- -11.8259 -109.0000 168.0000 56

4 omega -22.00 90.00 0.5000 30.0000
omega____ theta____ kappa____ phi______ frames
- 11.6697 77.0000 -120.0000 224

5 omega -11.00 59.00 0.5000 30.0000
omega____ theta____ kappa____ phi______ frames
- 11.6697 -109.0000 94.0000 140

6 omega -15.00 22.00 0.5000 30.0000
omega____ theta____ kappa____ phi______ frames
- 11.6697 37.0000 -150.0000 74

7 omega -28.00 64.00 0.5000 30.0000
omega____ theta____ kappa____ phi______ frames
- -11.8259 37.0000 -180.0000 184
;
_diffrn_measurement_device_type 'SuperNova, Dual, Cu at zero, Atlas'
_diffrn_measurement_method '\w scans'
_diffrn_orient_matrix_UB_11 0.0376745000
_diffrn_orient_matrix_UB_12 -0.0179010000
_diffrn_orient_matrix_UB_13 0.0163974000
_diffrn_orient_matrix_UB_21 -0.0324260000
_diffrn_orient_matrix_UB_22 -0.0135492000
_diffrn_orient_matrix_UB_23 -0.0354378000
_diffrn_orient_matrix_UB_31 0.0465632000
_diffrn_orient_matrix_UB_32 0.0050444000
_diffrn_orient_matrix_UB_33 -0.0370655000
_diffrn_radiation_monochromator mirror
_diffrn_radiation_type 'Mo K\a'
_diffrn_radiation_wavelength 0.7107
_diffrn_reflns_av_R_equivalents 0.0402
_diffrn_reflns_av_unetI/netI 0.0280
_diffrn_reflns_limit_h_max 13
_diffrn_reflns_limit_h_min -13
_diffrn_reflns_limit_k_max 42
_diffrn_reflns_limit_k_min -42
_diffrn_reflns_limit_l_max 18
_diffrn_reflns_limit_l_min -18
_diffrn_reflns_number 58359
_diffrn_reflns_theta_full 28.00
_diffrn_reflns_theta_max 29.65
_diffrn_reflns_theta_min 3.29
_diffrn_source 'SuperNova (Mo) X-ray Source'
_exptl_absorpt_coefficient_mu 0.408
_exptl_absorpt_correction_T_max 1.00000
_exptl_absorpt_correction_T_min 0.78114
_exptl_absorpt_correction_type multi-scan
_exptl_absorpt_process_details
;
CrysAlisPro, Agilent Technologies,
Version 1.171.34.46 (release 25-11-2010 CrysAlis171 .NET)
(compiled Nov 25 2010,17:55:46)
Empirical absorption correction using spherical harmonics,
implemented in SCALE3 ABSPACK scaling algorithm.
;
_exptl_crystal_colour brown
_exptl_crystal_colour_primary brown
_exptl_crystal_density_diffrn 1.351
_exptl_crystal_density_method 'not measured'
_exptl_crystal_description plate
_exptl_crystal_F_000 1792
_exptl_crystal_size_max 0.22
_exptl_crystal_size_mid 0.18
_exptl_crystal_size_min 0.04
_refine_diff_density_max 0.354
_refine_diff_density_min -0.472
_refine_diff_density_rms 0.055
_refine_ls_extinction_method none
_refine_ls_goodness_of_fit_ref 1.027
_refine_ls_hydrogen_treatment constr
_refine_ls_matrix_type full
_refine_ls_number_parameters 569
_refine_ls_number_reflns 10931
_refine_ls_number_restraints 0
_refine_ls_restrained_S_all 1.027
_refine_ls_R_factor_all 0.0462
_refine_ls_R_factor_gt 0.0375
_refine_ls_shift/su_max 0.000
_refine_ls_shift/su_mean 0.000
_refine_ls_structure_factor_coef Fsqd
_refine_ls_weighting_details 'calc w=1/[\s^2^(Fo^2^)+(0.0348P)^2^+3.2735P] where P=(Fo^2^+2Fc^2^)/3'
_refine_ls_weighting_scheme calc
_refine_ls_wR_factor_gt 0.0891
_refine_ls_wR_factor_ref 0.0953
_reflns_number_gt 9383
_reflns_number_total 10931
_reflns_threshold_expression >2sigma(I)
_cod_data_source_file c2dt31504a.txt
_cod_data_source_block Complex1C
_cod_original_cell_volume 4229.55(13)
_cod_database_code 7030166
_chemical_oxdiff_formula 'Fe C53 H41 N6 O2 B'
_reflns_odcompleteness_completeness 99.74
_reflns_odcompleteness_iscentric 1
_reflns_odcompleteness_theta 26.32

loop_
_space_group_symop_id
_space_group_symop_operation_xyz
1 'x, y, z'
2 '-x+1/2, y+1/2, -z+1/2'
3 '-x, -y, -z'
4 'x-1/2, -y-1/2, z-1/2'

loop_
_atom_site_label
_atom_site_type_symbol
_atom_site_fract_x
_atom_site_fract_y
_atom_site_fract_z
_atom_site_U_iso_or_equiv
_atom_site_adp_type
_atom_site_occupancy
_atom_site_symmetry_multiplicity
_atom_site_calc_flag
_atom_site_refinement_flags
Fe1 Fe 0.213541(19) 0.117799(6) 0.194507(15) 0.01487(6) Uani 1 1 d .
O1 O 0.17622(11) 0.06299(3) 0.13039(8) 0.0238(2) Uani 1 1 d .
O2 O 0.09056(10) 0.09625(3) 0.30958(8) 0.0199(2) Uani 1 1 d .
N1 N 0.11128(11) 0.17657(4) 0.18061(9) 0.0155(2) Uani 1 1 d .
N2 N 0.18207(11) 0.21396(4) 0.17863(9) 0.0151(2) Uani 1 1 d .
N3 N 0.33343(11) 0.14404(4) 0.30732(9) 0.0152(2) Uani 1 1 d .
N4 N 0.35744(11) 0.18739(4) 0.29953(9) 0.0148(2) Uani 1 1 d .
N5 N 0.35793(11) 0.14467(4) 0.08799(9) 0.0156(2) Uani 1 1 d .
N6 N 0.39310(11) 0.18644(4) 0.11121(9) 0.0155(2) Uani 1 1 d .
C1 C 0.42150(13) 0.20132(5) 0.38366(10) 0.0170(3) Uani 1 1 d .
C2 C 0.43984(14) 0.16613(5) 0.44729(11) 0.0186(3) Uani 1 1 d .
H2 H 0.4822 0.1659 0.5115 0.022 Uiso 1 1 calc R
C3 C 0.38269(13) 0.13094(5) 0.39686(10) 0.0164(3) Uani 1 1 d .
C4 C 0.48910(13) 0.19982(5) 0.04942(10) 0.0175(3) Uani 1 1 d .
C5 C 0.51761(14) 0.16593(5) -0.01453(11) 0.0209(3) Uani 1 1 d .
H5 H 0.5810 0.1655 -0.0658 0.025 Uiso 1 1 calc R
C6 C 0.43409(14) 0.13236(5) 0.01158(10) 0.0176(3) Uani 1 1 d .
C7 C 0.10244(13) 0.24886(4) 0.17306(10) 0.0162(3) Uani 1 1 d .
C8 C -0.02255(14) 0.23351(5) 0.17262(11) 0.0182(3) Uani 1 1 d .
H8 H -0.0991 0.2502 0.1696 0.022 Uiso 1 1 calc R
C9 C -0.01284(13) 0.18844(5) 0.17756(10) 0.0167(3) Uani 1 1 d .
C10 C 0.46156(14) 0.24697(5) 0.39642(10) 0.0182(3) Uani 1 1 d .
C11 C 0.37281(15) 0.28059(5) 0.38789(12) 0.0231(3) Uani 1 1 d .
H11 H 0.2847 0.2743 0.3757 0.028 Uiso 1 1 calc R
C12 C 0.41291(17) 0.32328(5) 0.39713(13) 0.0290(3) Uani 1 1 d .
H12 H 0.3523 0.3462 0.3906 0.035 Uiso 1 1 calc R
C13 C 0.54090(18) 0.33275(5) 0.41586(13) 0.0301(4) Uani 1 1 d .
H13 H 0.5679 0.3621 0.4218 0.036 Uiso 1 1 calc R
C14 C 0.62964(16) 0.29959(5) 0.42601(12) 0.0255(3) Uani 1 1 d .
H14 H 0.7174 0.3061 0.4395 0.031 Uiso 1 1 calc R
C15 C 0.59006(15) 0.25667(5) 0.41647(11) 0.0209(3) Uani 1 1 d .
H15 H 0.6509 0.2339 0.4236 0.025 Uiso 1 1 calc R
C16 C 0.37083(13) 0.08541(5) 0.42861(11) 0.0177(3) Uani 1 1 d .
C17 C 0.35835(14) 0.07479(5) 0.53134(11) 0.0220(3) Uani 1 1 d .
H17 H 0.3615 0.0970 0.5813 0.026 Uiso 1 1 calc R
C18 C 0.34129(16) 0.03188(5) 0.56053(13) 0.0267(3) Uani 1 1 d .
H18 H 0.3320 0.0250 0.6303 0.032 Uiso 1 1 calc R
C19 C 0.33780(15) -0.00086(5) 0.48869(13) 0.0270(3) Uani 1 1 d .
H19 H 0.3258 -0.0301 0.5091 0.032 Uiso 1 1 calc R
C20 C 0.35194(15) 0.00923(5) 0.38652(13) 0.0248(3) Uani 1 1 d .
H20 H 0.3501 -0.0132 0.3370 0.030 Uiso 1 1 calc R
C21 C 0.36875(14) 0.05200(5) 0.35711(11) 0.0197(3) Uani 1 1 d .
H21 H 0.3790 0.0587 0.2873 0.024 Uiso 1 1 calc R
C22 C 0.54117(14) 0.24447(5) 0.04833(11) 0.0189(3) Uani 1 1 d .
C23 C 0.59453(14) 0.26418(5) 0.13418(12) 0.0226(3) Uani 1 1 d .
H23 H 0.6014 0.2485 0.1960 0.027 Uiso 1 1 calc R
C24 C 0.63766(16) 0.30679(5) 0.12938(13) 0.0274(3) Uani 1 1 d .
H24 H 0.6735 0.3202 0.1881 0.033 Uiso 1 1 calc R
C25 C 0.62864(16) 0.32983(5) 0.03922(14) 0.0293(4) Uani 1 1 d .
H25 H 0.6573 0.3591 0.0365 0.035 Uiso 1 1 calc R
C26 C 0.57809(17) 0.31032(5) -0.04675(13) 0.0289(4) Uani 1 1 d .
H26 H 0.5731 0.3260 -0.1088 0.035 Uiso 1 1 calc R
C27 C 0.53456(16) 0.26783(5) -0.04241(12) 0.0240(3) Uani 1 1 d .
H27 H 0.5000 0.2545 -0.1017 0.029 Uiso 1 1 calc R
C28 C 0.42663(14) 0.08983(5) -0.03990(10) 0.0184(3) Uani 1 1 d .
C29 C 0.53956(15) 0.06784(5) -0.06291(12) 0.0233(3) Uani 1 1 d .
H29 H 0.6198 0.0789 -0.0397 0.028 Uiso 1 1 calc R
C30 C 0.53596(17) 0.02980(5) -0.11955(12) 0.0273(3) Uani 1 1 d .
H30 H 0.6134 0.0149 -0.1342 0.033 Uiso 1 1 calc R
C31 C 0.42019(17) 0.01378(5) -0.15447(12) 0.0281(3) Uani 1 1 d .
H31 H 0.4180 -0.0118 -0.1947 0.034 Uiso 1 1 calc R
C32 C 0.30717(17) 0.03492(5) -0.13102(13) 0.0281(3) Uani 1 1 d .
H32 H 0.2273 0.0236 -0.1543 0.034 Uiso 1 1 calc R
C33 C 0.31023(15) 0.07266(5) -0.07358(12) 0.0236(3) Uani 1 1 d .
H33 H 0.2322 0.0869 -0.0571 0.028 Uiso 1 1 calc R
C34 C 0.14349(14) 0.29456(4) 0.16650(11) 0.0179(3) Uani 1 1 d .
C35 C 0.24804(15) 0.30793(5) 0.10930(12) 0.0222(3) Uani 1 1 d .
H35 H 0.2980 0.2871 0.0742 0.027 Uiso 1 1 calc R
C36 C 0.27930(17) 0.35159(5) 0.10356(14) 0.0311(4) Uani 1 1 d .
H36 H 0.3512 0.3604 0.0649 0.037 Uiso 1 1 calc R
C37 C 0.20698(19) 0.38234(5) 0.15350(15) 0.0346(4) Uani 1 1 d .
H37 H 0.2297 0.4121 0.1497 0.042 Uiso 1 1 calc R
C38 C 0.10143(18) 0.36963(5) 0.20901(13) 0.0305(4) Uani 1 1 d .
H38 H 0.0506 0.3907 0.2425 0.037 Uiso 1 1 calc R
C39 C 0.06986(16) 0.32600(5) 0.21577(11) 0.0234(3) Uani 1 1 d .
H39 H -0.0024 0.3174 0.2542 0.028 Uiso 1 1 calc R
C40 C -0.11913(13) 0.15719(5) 0.18222(11) 0.0183(3) Uani 1 1 d .
C41 C -0.22855(15) 0.16903(5) 0.23561(13) 0.0248(3) Uani 1 1 d .
H41 H -0.2314 0.1963 0.2689 0.030 Uiso 1 1 calc R
C42 C -0.33309(16) 0.14134(6) 0.24048(15) 0.0321(4) Uani 1 1 d .
H42 H -0.4076 0.1498 0.2764 0.039 Uiso 1 1 calc R
C43 C -0.32870(16) 0.10138(6) 0.19299(15) 0.0325(4) Uani 1 1 d .
H43 H -0.4007 0.0825 0.1956 0.039 Uiso 1 1 calc R
C44 C -0.21968(15) 0.08884(5) 0.14173(13) 0.0272(3) Uani 1 1 d .
H44 H -0.2161 0.0610 0.1108 0.033 Uiso 1 1 calc R
C45 C -0.11546(14) 0.11678(5) 0.13540(11) 0.0209(3) Uani 1 1 d .
H45 H -0.0414 0.1083 0.0990 0.025 Uiso 1 1 calc R
C46 C 0.12119(14) 0.02773(5) 0.16310(12) 0.0208(3) Uani 1 1 d .
C47 C 0.12684(16) -0.00948(5) 0.10004(14) 0.0284(3) Uani 1 1 d .
H49 H 0.1656 -0.0071 0.0353 0.034 Uiso 1 1 calc R
C48 C 0.07808(17) -0.04878(5) 0.12957(15) 0.0328(4) Uani 1 1 d .
H50 H 0.0846 -0.0731 0.0858 0.039 Uiso 1 1 calc R
C49 C 0.01885(17) -0.05322(5) 0.22366(14) 0.0322(4) Uani 1 1 d .
H51 H -0.0123 -0.0806 0.2452 0.039 Uiso 1 1 calc R
C50 C 0.00630(16) -0.01740(5) 0.28443(13) 0.0278(3) Uani 1 1 d .
H52 H -0.0370 -0.0202 0.3472 0.033 Uiso 1 1 calc R
C51 C 0.05569(14) 0.02363(5) 0.25686(12) 0.0210(3) Uani 1 1 d .
C52 C 0.03997(15) 0.06068(5) 0.32466(12) 0.0235(3) Uani 1 1 d .
C53 C -0.0414(3) 0.05706(7) 0.41767(18) 0.0633(8) Uani 1 1 d .
H53A H -0.0475 0.0855 0.4504 0.095 Uiso 1 1 calc R
H53B H -0.0022 0.0363 0.4650 0.095 Uiso 1 1 calc R
H53C H -0.1275 0.0470 0.3983 0.095 Uiso 1 1 calc R
B1 B 0.32854(15) 0.21160(5) 0.19823(11) 0.0155(3) Uani 1 1 d .
H1 H 0.3646 0.2416 0.2019 0.019 Uiso 1 1 calc R

loop_
_atom_site_aniso_label
_atom_site_aniso_U_11
_atom_site_aniso_U_22
_atom_site_aniso_U_33
_atom_site_aniso_U_23
_atom_site_aniso_U_13
_atom_site_aniso_U_12
Fe1 0.01671(10) 0.01161(9) 0.01628(10) -0.00181(7) 0.00041(7) -0.00135(7)
O1 0.0284(6) 0.0166(5) 0.0266(6) -0.0045(4) 0.0072(4) -0.0071(4)
O2 0.0226(5) 0.0171(5) 0.0201(5) -0.0011(4) 0.0033(4) -0.0023(4)
N1 0.0161(5) 0.0137(5) 0.0165(5) -0.0008(4) 0.0000(4) -0.0021(4)
N2 0.0181(6) 0.0120(5) 0.0153(5) -0.0008(4) 0.0004(4) -0.0010(4)
N3 0.0177(5) 0.0124(5) 0.0154(5) 0.0001(4) 0.0009(4) -0.0007(4)
N4 0.0163(5) 0.0127(5) 0.0154(5) -0.0005(4) 0.0008(4) -0.0008(4)
N5 0.0178(6) 0.0133(5) 0.0159(5) -0.0013(4) 0.0000(4) 0.0001(4)
N6 0.0174(6) 0.0130(5) 0.0162(5) 0.0006(4) 0.0006(4) -0.0016(4)
C1 0.0175(6) 0.0174(6) 0.0160(6) -0.0029(5) -0.0002(5) -0.0008(5)
C2 0.0210(7) 0.0190(7) 0.0157(6) -0.0005(5) -0.0019(5) -0.0005(5)
C3 0.0159(6) 0.0166(6) 0.0168(6) -0.0004(5) 0.0009(5) 0.0017(5)
C4 0.0182(7) 0.0192(7) 0.0149(6) 0.0014(5) 0.0010(5) -0.0017(5)
C5 0.0231(7) 0.0217(7) 0.0181(7) -0.0005(6) 0.0043(5) -0.0009(6)
C6 0.0194(7) 0.0181(6) 0.0152(6) -0.0004(5) 0.0009(5) 0.0012(5)
C7 0.0195(7) 0.0149(6) 0.0140(6) -0.0004(5) -0.0004(5) 0.0018(5)
C8 0.0177(7) 0.0174(6) 0.0195(7) -0.0001(5) 0.0000(5) 0.0020(5)
C9 0.0175(6) 0.0175(6) 0.0150(6) -0.0012(5) 0.0011(5) 0.0009(5)
C10 0.0246(7) 0.0173(6) 0.0128(6) -0.0014(5) -0.0006(5) -0.0021(5)
C11 0.0250(8) 0.0188(7) 0.0254(8) -0.0050(6) -0.0020(6) -0.0004(6)
C12 0.0356(9) 0.0180(7) 0.0334(9) -0.0051(6) -0.0024(7) 0.0017(6)
C13 0.0422(10) 0.0183(7) 0.0296(8) -0.0043(6) -0.0019(7) -0.0090(7)
C14 0.0292(8) 0.0271(8) 0.0201(7) -0.0020(6) -0.0020(6) -0.0102(6)
C15 0.0244(7) 0.0222(7) 0.0161(7) -0.0004(6) -0.0028(5) -0.0022(6)
C16 0.0162(6) 0.0173(6) 0.0195(7) 0.0031(5) -0.0004(5) 0.0001(5)
C17 0.0231(7) 0.0230(7) 0.0199(7) 0.0020(6) -0.0007(5) 0.0019(6)
C18 0.0265(8) 0.0282(8) 0.0256(8) 0.0118(6) 0.0032(6) 0.0032(6)
C19 0.0238(8) 0.0192(7) 0.0382(9) 0.0101(7) 0.0038(6) -0.0001(6)
C20 0.0234(8) 0.0175(7) 0.0334(8) -0.0003(6) 0.0004(6) 0.0004(6)
C21 0.0198(7) 0.0181(7) 0.0210(7) 0.0022(5) 0.0000(5) 0.0014(5)
C22 0.0189(7) 0.0179(7) 0.0199(7) 0.0013(5) 0.0049(5) -0.0015(5)
C23 0.0218(7) 0.0233(7) 0.0227(7) 0.0021(6) 0.0017(6) -0.0031(6)
C24 0.0248(8) 0.0256(8) 0.0320(8) -0.0050(7) 0.0023(6) -0.0074(6)
C25 0.0295(8) 0.0198(7) 0.0390(9) 0.0019(7) 0.0107(7) -0.0064(6)
C26 0.0356(9) 0.0240(8) 0.0274(8) 0.0074(6) 0.0117(7) -0.0022(7)
C27 0.0293(8) 0.0228(7) 0.0202(7) 0.0014(6) 0.0056(6) -0.0018(6)
C28 0.0240(7) 0.0170(6) 0.0143(6) -0.0002(5) 0.0022(5) 0.0011(5)
C29 0.0242(7) 0.0237(7) 0.0222(7) -0.0010(6) 0.0024(6) 0.0023(6)
C30 0.0319(9) 0.0236(8) 0.0266(8) -0.0020(6) 0.0052(6) 0.0091(6)
C31 0.0412(9) 0.0194(7) 0.0238(8) -0.0050(6) 0.0027(7) 0.0028(7)
C32 0.0314(9) 0.0257(8) 0.0272(8) -0.0061(6) -0.0026(6) -0.0019(6)
C33 0.0240(7) 0.0225(7) 0.0242(7) -0.0039(6) 0.0001(6) 0.0033(6)
C34 0.0224(7) 0.0142(6) 0.0170(6) 0.0009(5) -0.0049(5) 0.0011(5)
C35 0.0235(7) 0.0183(7) 0.0247(7) 0.0042(6) -0.0019(6) 0.0009(6)
C36 0.0290(8) 0.0216(8) 0.0426(10) 0.0106(7) -0.0024(7) -0.0043(6)
C37 0.0428(10) 0.0143(7) 0.0463(11) 0.0042(7) -0.0103(8) -0.0033(7)
C38 0.0443(10) 0.0173(7) 0.0297(8) -0.0041(6) -0.0085(7) 0.0080(7)
C39 0.0325(8) 0.0192(7) 0.0184(7) -0.0008(6) -0.0031(6) 0.0051(6)
C40 0.0169(7) 0.0189(7) 0.0190(7) 0.0013(5) -0.0006(5) -0.0004(5)
C41 0.0213(7) 0.0212(7) 0.0321(8) 0.0004(6) 0.0063(6) 0.0014(6)
C42 0.0201(8) 0.0288(8) 0.0477(10) 0.0033(8) 0.0119(7) 0.0010(6)
C43 0.0214(8) 0.0256(8) 0.0505(11) 0.0038(8) 0.0023(7) -0.0068(6)
C44 0.0253(8) 0.0200(7) 0.0362(9) -0.0019(7) -0.0016(6) -0.0031(6)
C45 0.0184(7) 0.0217(7) 0.0226(7) -0.0018(6) 0.0000(5) -0.0003(5)
C46 0.0190(7) 0.0160(6) 0.0274(7) -0.0031(6) -0.0014(6) -0.0018(5)
C47 0.0298(8) 0.0205(7) 0.0347(9) -0.0076(7) 0.0028(7) -0.0026(6)
C48 0.0360(9) 0.0169(7) 0.0456(10) -0.0073(7) 0.0003(8) -0.0027(7)
C49 0.0362(9) 0.0170(7) 0.0432(10) 0.0031(7) -0.0055(7) -0.0067(7)
C50 0.0303(8) 0.0227(7) 0.0303(8) 0.0038(6) -0.0022(6) -0.0059(6)
C51 0.0201(7) 0.0168(7) 0.0260(7) 0.0007(6) -0.0024(6) -0.0023(5)
C52 0.0250(8) 0.0209(7) 0.0247(7) 0.0016(6) 0.0025(6) -0.0034(6)
C53 0.102(2) 0.0367(11) 0.0522(13) -0.0130(10) 0.0510(14) -0.0297(12)
B1 0.0169(7) 0.0142(7) 0.0154(7) -0.0003(6) -0.0003(5) -0.0010(5)

loop_
_atom_type_symbol
_atom_type_description
_atom_type_scat_dispersion_real
_atom_type_scat_dispersion_imag
_atom_type_scat_source
C C 0.0033 0.0016 'International Tables Vol C Tables 4.2.6.8 and 6.1.1.4'
H H 0.0000 0.0000 'International Tables Vol C Tables 4.2.6.8 and 6.1.1.4'
B B 0.0013 0.0007 'International Tables Vol C Tables 4.2.6.8 and 6.1.1.4'
N N 0.0061 0.0033 'International Tables Vol C Tables 4.2.6.8 and 6.1.1.4'
O O 0.0106 0.0060 'International Tables Vol C Tables 4.2.6.8 and 6.1.1.4'
Fe Fe 0.3463 0.8444 'International Tables Vol C Tables 4.2.6.8 and 6.1.1.4'

loop_
_geom_angle_atom_site_label_1
_geom_angle_atom_site_label_2
_geom_angle_atom_site_label_3
_geom_angle
O1 Fe1 O2 85.28(4)
O1 Fe1 N1 128.04(5)
O1 Fe1 N3 140.01(5)
O1 Fe1 N5 100.61(4)
O2 Fe1 N1 91.32(4)
O2 Fe1 N5 172.83(4)
N1 Fe1 N5 88.25(4)
N3 Fe1 O2 88.47(4)
N3 Fe1 N1 91.50(4)
N3 Fe1 N5 84.39(4)
C46 O1 Fe1 132.32(10)
C52 O2 Fe1 131.40(10)
N2 N1 Fe1 117.00(8)
C9 N1 Fe1 136.18(9)
C9 N1 N2 106.74(11)
N1 N2 B1 119.18(11)
C7 N2 N1 109.83(11)
C7 N2 B1 130.26(11)
N4 N3 Fe1 115.70(9)
C3 N3 Fe1 136.57(9)
C3 N3 N4 107.00(11)
N3 N4 B1 120.05(11)
C1 N4 N3 109.73(11)
C1 N4 B1 129.62(12)
N6 N5 Fe1 112.88(8)
C6 N5 Fe1 140.83(10)
C6 N5 N6 105.89(11)
N5 N6 B1 121.29(11)
C4 N6 N5 110.32(11)
C4 N6 B1 128.38(12)
N4 C1 C2 108.07(12)
N4 C1 C10 122.01(12)
C2 C1 C10 129.91(13)
C1 C2 H2 127.3
C1 C2 C3 105.36(12)
C3 C2 H2 127.3
N3 C3 C2 109.84(12)
N3 C3 C16 120.31(12)
C2 C3 C16 129.85(13)
N6 C4 C5 107.52(12)
N6 C4 C22 124.04(12)
C5 C4 C22 128.22(13)
C4 C5 H5 127.1
C4 C5 C6 105.81(12)
C6 C5 H5 127.1
N5 C6 C5 110.45(12)
N5 C6 C28 124.48(13)
C5 C6 C28 125.02(13)
N2 C7 C8 107.60(12)
N2 C7 C34 125.59(13)
C8 C7 C34 126.80(13)
C7 C8 H8 127.1
C7 C8 C9 105.82(12)
C9 C8 H8 127.1
N1 C9 C8 110.00(12)
N1 C9 C40 123.02(12)
C8 C9 C40 126.94(13)
C11 C10 C1 120.92(13)
C11 C10 C15 119.38(13)
C15 C10 C1 119.70(13)
C10 C11 H11 120.0
C12 C11 C10 120.06(15)
C12 C11 H11 120.0
C11 C12 H12 119.8
C13 C12 C11 120.31(15)
C13 C12 H12 119.8
C12 C13 H13 119.9
C14 C13 C12 120.15(15)
C14 C13 H13 119.9
C13 C14 H14 120.1
C13 C14 C15 119.82(15)
C15 C14 H14 120.1
C10 C15 H15 119.9
C14 C15 C10 120.27(14)
C14 C15 H15 119.9
C17 C16 C3 120.49(13)
C21 C16 C3 120.87(13)
C21 C16 C17 118.62(13)
C16 C17 H17 119.9
C18 C17 C16 120.24(14)
C18 C17 H17 119.9
C17 C18 H18 119.7
C19 C18 C17 120.50(15)
C19 C18 H18 119.7
C18 C19 H19 120.1
C18 C19 C20 119.77(14)
C20 C19 H19 120.1
C19 C20 H20 120.1
C21 C20 C19 119.89(15)
C21 C20 H20 120.1
C16 C21 H21 119.5
C20 C21 C16 120.96(14)
C20 C21 H21 119.5
C23 C22 C4 122.71(13)
C23 C22 C27 119.03(14)
C27 C22 C4 118.26(13)
C22 C23 H23 120.0
C24 C23 C22 120.06(15)
C24 C23 H23 120.0
C23 C24 H24 119.9
C25 C24 C23 120.29(16)
C25 C24 H24 119.9
C24 C25 H25 120.0
C26 C25 C24 120.07(15)
C26 C25 H25 120.0
C25 C26 H26 120.0
C25 C26 C27 119.93(15)
C27 C26 H26 120.0
C22 C27 H27 119.7
C26 C27 C22 120.60(15)
C26 C27 H27 119.7
C29 C28 C6 119.42(13)
C33 C28 C6 121.68(13)
C33 C28 C29 118.69(14)
C28 C29 H29 119.7
C30 C29 C28 120.61(15)
C30 C29 H29 119.7
C29 C30 H30 120.0
C31 C30 C29 120.01(15)
C31 C30 H30 120.0
C30 C31 H31 120.0
C30 C31 C32 120.02(15)
C32 C31 H31 120.0
C31 C32 H32 119.9
C31 C32 C33 120.15(16)
C33 C32 H32 119.9
C28 C33 H33 119.8
C32 C33 C28 120.50(15)
C32 C33 H33 119.8
C35 C34 C7 122.89(13)
C35 C34 C39 118.76(14)
C39 C34 C7 118.27(13)
C34 C35 H35 119.9
C36 C35 C34 120.13(15)
C36 C35 H35 119.9
C35 C36 H36 119.7
C37 C36 C35 120.69(16)
C37 C36 H36 119.7
C36 C37 H37 120.1
C36 C37 C38 119.83(15)
C38 C37 H37 120.1
C37 C38 H38 120.0
C37 C38 C39 119.91(16)
C39 C38 H38 120.0
C34 C39 H39 119.7
C38 C39 C34 120.66(16)
C38 C39 H39 119.7
C41 C40 C9 118.00(13)
C45 C40 C9 122.98(13)
C45 C40 C41 119.01(14)
C40 C41 H41 119.7
C42 C41 C40 120.58(15)
C42 C41 H41 119.7
C41 C42 H42 120.1
C43 C42 C41 119.88(15)
C43 C42 H42 120.1
C42 C43 H43 119.9
C42 C43 C44 120.12(15)
C44 C43 H43 119.9
C43 C44 H44 119.9
C43 C44 C45 120.15(15)
C45 C44 H44 119.9
C40 C45 H45 119.9
C44 C45 C40 120.24(14)
C44 C45 H45 119.9
O1 C46 C47 117.36(14)
O1 C46 C51 125.26(13)
C47 C46 C51 117.39(14)
C46 C47 H49 119.0
C48 C47 C46 122.04(16)
C48 C47 H49 119.0
C47 C48 H50 119.8
C47 C48 C49 120.44(16)
C49 C48 H50 119.8
C48 C49 H51 120.5
C50 C49 C48 119.01(15)
C50 C49 H51 120.5
C49 C50 H52 118.9
C49 C50 C51 122.21(16)
C51 C50 H52 118.9
C46 C51 C52 121.30(13)
C50 C51 C46 118.77(14)
C50 C51 C52 119.92(14)
O2 C52 C51 123.08(14)
O2 C52 C53 116.31(15)
C51 C52 C53 120.61(14)
C52 C53 H53A 109.5
C52 C53 H53B 109.5
C52 C53 H53C 109.5
H53A C53 H53B 109.5
H53A C53 H53C 109.5
H53B C53 H53C 109.5
N2 B1 N4 110.31(11)
N2 B1 H1 109.5
N4 B1 H1 109.5
N6 B1 N2 109.66(11)
N6 B1 N4 108.33(11)
N6 B1 H1 109.5

loop_
_geom_bond_atom_site_label_1
_geom_bond_atom_site_label_2
_geom_bond_distance
Fe1 O1 1.9267(10)
Fe1 O2 2.1030(10)
Fe1 N1 2.1084(12)
Fe1 N3 2.0933(12)
Fe1 N5 2.2278(12)
O1 C46 1.3043(17)
O2 C52 1.2339(18)
N1 C9 1.3435(18)
N2 N1 1.3688(15)
N2 C7 1.3596(17)
N2 B1 1.5459(19)
N3 C3 1.3434(18)
N4 N3 1.3637(15)
N4 C1 1.3572(18)
N4 B1 1.5556(19)
N5 C6 1.3432(18)
N6 N5 1.3725(16)
N6 C4 1.3602(17)
N6 B1 1.5444(19)
C1 C2 1.383(2)
C1 C10 1.4767(19)
C2 H2 0.9500
C2 C3 1.402(2)
C3 C16 1.4703(19)
C4 C5 1.377(2)
C4 C22 1.4797(19)
C5 H5 0.9500
C5 C6 1.397(2)
C6 C28 1.4779(19)
C7 C8 1.385(2)
C7 C34 1.4751(19)
C8 H8 0.9500
C8 C9 1.3945(19)
C9 C40 1.4692(19)
C10 C11 1.392(2)
C10 C15 1.393(2)
C11 H11 0.9500
C11 C12 1.386(2)
C12 H12 0.9500
C12 C13 1.384(3)
C13 H13 0.9500
C13 C14 1.384(2)
C14 H14 0.9500
C14 C15 1.391(2)
C15 H15 0.9500
C16 C17 1.400(2)
C16 C21 1.396(2)
C17 H17 0.9500
C17 C18 1.390(2)
C18 H18 0.9500
C18 C19 1.384(2)
C19 H19 0.9500
C19 C20 1.391(2)
C20 H20 0.9500
C20 C21 1.386(2)
C21 H21 0.9500
C22 C23 1.394(2)
C22 C27 1.397(2)
C23 H23 0.9500
C23 C24 1.390(2)
C24 H24 0.9500
C24 C25 1.386(2)
C25 H25 0.9500
C25 C26 1.381(3)
C26 H26 0.9500
C26 C27 1.387(2)
C27 H27 0.9500
C28 C29 1.394(2)
C28 C33 1.391(2)
C29 H29 0.9500
C29 C30 1.390(2)
C30 H30 0.9500
C30 C31 1.377(2)
C31 H31 0.9500
C31 C32 1.383(2)
C32 H32 0.9500
C32 C33 1.388(2)
C33 H33 0.9500
C34 C35 1.393(2)
C34 C39 1.400(2)
C35 H35 0.9500
C35 C36 1.387(2)
C36 H36 0.9500
C36 C37 1.382(3)
C37 H37 0.9500
C37 C38 1.384(3)
C38 H38 0.9500
C38 C39 1.388(2)
C39 H39 0.9500
C40 C41 1.394(2)
C40 C45 1.391(2)
C41 H41 0.9500
C41 C42 1.386(2)
C42 H42 0.9500
C42 C43 1.383(3)
C43 H43 0.9500
C43 C44 1.383(2)
C44 H44 0.9500
C44 C45 1.389(2)
C45 H45 0.9500
C46 C47 1.418(2)
C47 H49 0.9500
C47 C48 1.372(2)
C48 H50 0.9500
C48 C49 1.397(3)
C49 H51 0.9500
C49 C50 1.371(2)
C50 H52 0.9500
C51 C46 1.423(2)
C51 C50 1.415(2)
C52 C51 1.460(2)
C52 C53 1.501(2)
C53 H53A 0.9800
C53 H53B 0.9800
C53 H53C 0.9800
B1 H1 1.0000

loop_
_geom_torsion_atom_site_label_1
_geom_torsion_atom_site_label_2
_geom_torsion_atom_site_label_3
_geom_torsion_atom_site_label_4
_geom_torsion
Fe1 O1 C46 C47 -170.38(11)
Fe1 O1 C46 C51 9.8(2)
Fe1 O2 C52 C51 -1.7(2)
Fe1 O2 C52 C53 178.77(16)
Fe1 N1 C9 C8 176.81(10)
Fe1 N1 C9 C40 -1.4(2)
Fe1 N3 C3 C2 -169.69(10)
Fe1 N3 C3 C16 9.9(2)
Fe1 N5 C6 C5 -171.83(11)
Fe1 N5 C6 C28 10.3(2)
O1 Fe1 O2 C52 8.72(14)
O1 Fe1 N1 N2 -142.49(9)
O1 Fe1 N1 C9 41.55(15)
O1 Fe1 N3 N4 156.33(8)
O1 Fe1 N3 C3 -34.98(17)
O1 Fe1 N5 N6 174.25(9)
O1 Fe1 N5 C6 -14.42(16)
O1 C46 C47 C48 176.48(16)
O2 Fe1 O1 C46 -12.58(14)
O2 Fe1 N1 N2 132.48(9)
O2 Fe1 N1 C9 -43.48(14)
O2 Fe1 N3 N4 -122.88(9)
O2 Fe1 N3 C3 45.80(14)
O2 Fe1 N5 N6 -40.9(4)
O2 Fe1 N5 C6 130.5(3)
O2 C52 C51 C46 -6.2(2)
O2 C52 C51 C50 173.26(15)
N1 Fe1 O1 C46 -100.56(14)
N1 Fe1 O2 C52 136.79(14)
N1 Fe1 N3 N4 -31.60(9)
N1 Fe1 N3 C3 137.09(14)
N1 Fe1 N5 N6 45.82(9)
N1 Fe1 N5 C6 -142.84(15)
N1 N2 C7 C8 0.69(15)
N1 N2 C7 C34 -178.13(12)
N1 N2 B1 N4 -53.20(15)
N1 N2 B1 N6 66.03(15)
N1 C9 C40 C41 143.05(15)
N1 C9 C40 C45 -37.4(2)
N2 N1 C9 C8 0.57(15)
N2 N1 C9 C40 -177.68(12)
N2 C7 C8 C9 -0.32(15)
N2 C7 C34 C35 38.8(2)
N2 C7 C34 C39 -144.61(14)
N3 Fe1 O1 C46 69.36(16)
N3 Fe1 O2 C52 -131.75(14)
N3 Fe1 N1 N2 43.98(9)
N3 Fe1 N1 C9 -131.98(14)
N3 Fe1 N5 N6 -45.86(9)
N3 Fe1 N5 C6 125.48(15)
N3 N4 C1 C2 0.22(15)
N3 N4 C1 C10 179.52(12)
N3 N4 B1 N2 68.59(15)
N3 N4 B1 N6 -51.44(15)
N3 C3 C16 C17 -147.10(14)
N3 C3 C16 C21 31.4(2)
N4 N3 C3 C2 -0.34(15)
N4 N3 C3 C16 179.20(12)
N4 C1 C2 C3 -0.41(16)
N4 C1 C10 C11 54.5(2)
N4 C1 C10 C15 -124.99(15)
N5 Fe1 O1 C46 163.29(13)
N5 Fe1 O2 C52 -136.7(3)
N5 Fe1 N1 N2 -40.36(9)
N5 Fe1 N1 C9 143.68(14)
N5 Fe1 N3 N4 56.50(9)
N5 Fe1 N3 C3 -134.82(14)
N5 N6 C4 C5 -0.55(16)
N5 N6 C4 C22 174.36(13)
N5 N6 B1 N2 -57.86(16)
N5 N6 B1 N4 62.58(15)
N5 C6 C28 C29 -137.46(15)
N5 C6 C28 C33 47.9(2)
N6 N5 C6 C5 -0.13(16)
N6 N5 C6 C28 -177.96(13)
N6 C4 C5 C6 0.45(16)
N6 C4 C22 C23 58.2(2)
N6 C4 C22 C27 -120.83(16)
C1 N4 N3 Fe1 171.97(9)
C1 N4 N3 C3 0.08(15)
C1 N4 B1 N2 -121.30(14)
C1 N4 B1 N6 118.66(14)
C1 C2 C3 N3 0.47(16)
C1 C2 C3 C16 -179.02(14)
C1 C10 C11 C12 -178.09(14)
C1 C10 C15 C14 178.32(13)
C2 C1 C10 C11 -126.38(17)
C2 C1 C10 C15 54.1(2)
C2 C3 C16 C17 32.3(2)
C2 C3 C16 C21 -149.17(15)
C3 C16 C17 C18 177.06(14)
C3 C16 C21 C20 -177.15(13)
C4 N6 N5 Fe1 174.75(9)
C4 N6 N5 C6 0.42(15)
C4 N6 B1 N2 123.47(14)
C4 N6 B1 N4 -116.09(15)
C4 C5 C6 N5 -0.20(17)
C4 C5 C6 C28 177.61(13)
C4 C22 C23 C24 -177.66(14)
C4 C22 C27 C26 177.86(14)
C5 C4 C22 C23 -127.94(17)
C5 C4 C22 C27 53.0(2)
C5 C6 C28 C29 45.0(2)
C5 C6 C28 C33 -129.63(16)
C6 C28 C29 C30 -173.99(14)
C6 C28 C33 C32 173.18(14)
C7 N2 N1 Fe1 -177.86(9)
C7 N2 N1 C9 -0.78(14)
C7 N2 B1 N4 115.98(15)
C7 N2 B1 N6 -124.79(14)
C7 C8 C9 N1 -0.16(16)
C7 C8 C9 C40 178.01(13)
C7 C34 C35 C36 177.91(14)
C7 C34 C39 C38 -177.66(14)
C8 C7 C34 C35 -139.80(16)
C8 C7 C34 C39 36.8(2)
C8 C9 C40 C41 -34.9(2)
C8 C9 C40 C45 144.65(15)
C9 C40 C41 C42 178.39(15)
C9 C40 C45 C44 -179.34(14)
C10 C1 C2 C3 -179.64(14)
C10 C11 C12 C13 -0.6(3)
C11 C10 C15 C14 -1.2(2)
C11 C12 C13 C14 -0.3(3)
C12 C13 C14 C15 0.6(2)
C13 C14 C15 C10 0.2(2)
C15 C10 C11 C12 1.4(2)
C16 C17 C18 C19 0.7(2)
C17 C16 C21 C20 1.4(2)
C17 C18 C19 C20 0.2(2)
C18 C19 C20 C21 -0.3(2)
C19 C20 C21 C16 -0.5(2)
C21 C16 C17 C18 -1.5(2)
C22 C4 C5 C6 -174.18(14)
C22 C23 C24 C25 -0.4(2)
C23 C22 C27 C26 -1.2(2)
C23 C24 C25 C26 -0.8(3)
C24 C25 C26 C27 1.0(3)
C25 C26 C27 C22 0.1(2)
C27 C22 C23 C24 1.4(2)
C28 C29 C30 C31 0.8(2)
C29 C28 C33 C32 -1.5(2)
C29 C30 C31 C32 -1.7(3)
C30 C31 C32 C33 1.0(3)
C31 C32 C33 C28 0.6(2)
C33 C28 C29 C30 0.8(2)
C34 C7 C8 C9 178.47(13)
C34 C35 C36 C37 -0.5(3)
C35 C34 C39 C38 -0.9(2)
C35 C36 C37 C38 -0.7(3)
C36 C37 C38 C39 1.1(3)
C37 C38 C39 C34 -0.3(2)
C39 C34 C35 C36 1.3(2)
C40 C41 C42 C43 0.7(3)
C41 C40 C45 C44 0.2(2)
C41 C42 C43 C44 0.8(3)
C42 C43 C44 C45 -1.7(3)
C43 C44 C45 C40 1.3(2)
C45 C40 C41 C42 -1.2(2)
C46 C47 C48 C49 0.9(3)
C46 C51 C50 C49 -0.3(2)
C47 C48 C49 C50 2.2(3)
C48 C49 C50 C51 -2.5(3)
C50 C51 C46 O1 -176.83(15)
C50 C51 C46 C47 3.3(2)
C51 C46 C47 C48 -3.7(2)
C52 C51 C46 O1 2.6(2)
C52 C51 C46 C47 -177.24(15)
C52 C51 C50 C49 -179.79(16)
C53 C52 C51 C46 173.36(19)
C53 C52 C51 C50 -7.2(3)
B1 N2 N1 Fe1 -6.62(15)
B1 N2 N1 C9 170.46(11)
B1 N2 C7 C8 -169.28(13)
B1 N2 C7 C34 11.9(2)
B1 N4 N3 Fe1 -16.12(15)
B1 N4 N3 C3 171.99(11)
B1 N4 C1 C2 -170.69(13)
B1 N4 C1 C10 8.6(2)
B1 N6 N5 Fe1 -4.14(15)
B1 N6 N5 C6 -178.46(12)
B1 N6 C4 C5 178.23(13)
B1 N6 C4 C22 -6.9(2)
